data_4512638
loop_
_publ_author_name
'Endo, Toru'
'Kubo, Kazuya'
'Yoshitake, Masashi'
'Noro, Shin-ichiro'
'Hoshino, Norihisa'
'Akutagawa, Tomoyuki'
'Nakamura, Takayoshi'

_publ_section_title
;
 Three-Dimensional Architectures of [MnIICrIII(oxalate)3]&#x2212;Complexes
 with Cage-Type Networks Surrounding Supramolecular Cations
;
_journal_issue 3
_journal_name_full 'Crystal Growth &amp; Design'
_journal_page_first 1186
_journal_paper_doi 10.1021/cg501560z
_journal_volume 15
_journal_year 2015
_chemical_formula_sum 'C33 H43.5 Cr F Mn N O19'
_chemical_formula_weight 884.13
_chemical_name_systematic
;
 ?
;
_space_group_IT_number 14
_symmetry_cell_setting monoclinic
_symmetry_space_group_name_Hall '-P 2ybc'
_symmetry_space_group_name_H-M 'P 1 21/c 1'
_atom_sites_solution_hydrogens geom
_atom_sites_solution_primary direct
_atom_sites_solution_secondary difmap
_audit_creation_method SHELXL-97
_cell_angle_alpha 90.00
_cell_angle_beta 91.3408(11)
_cell_angle_gamma 90.00
_cell_formula_units_Z 8
_cell_length_a 16.8907(6)
_cell_length_b 14.2315(4)
_cell_length_c 32.9968(10)
_cell_measurement_temperature 123(2)
_cell_volume 7929.6(4)
_computing_molecular_graphics 'Yadokari-XG 2009 (Wakita Nemoto et al., 2009)'
_computing_publication_material 'Yadokari-XG 2009 (Wakita,Nemoto et al., 2009)'
_computing_structure_refinement 'SHELXL-97 (Sheldrick, 1997)'
_computing_structure_solution 'SHELXS-97 (Sheldrick, 1990)'
_diffrn_ambient_temperature 123(2)
_diffrn_measured_fraction_theta_full 0.996
_diffrn_measured_fraction_theta_max 0.996
_diffrn_radiation_monochromator graphite
_diffrn_radiation_source 'fine-focus sealed tube'
_diffrn_radiation_type MoK\a
_diffrn_radiation_wavelength 0.71075
_diffrn_reflns_av_R_equivalents 0.0988
_diffrn_reflns_av_sigmaI/netI 0.0787
_diffrn_reflns_limit_h_max 21
_diffrn_reflns_limit_h_min -21
_diffrn_reflns_limit_k_max 16
_diffrn_reflns_limit_k_min -18
_diffrn_reflns_limit_l_max 42
_diffrn_reflns_limit_l_min -42
_diffrn_reflns_number 76723
_diffrn_reflns_theta_full 27.46
_diffrn_reflns_theta_max 27.46
_diffrn_reflns_theta_min 3.04
_exptl_absorpt_coefficient_mu 0.675
_exptl_absorpt_correction_T_max 0.9670
_exptl_absorpt_correction_T_min 0.8493
_exptl_crystal_density_diffrn 1.481
_exptl_crystal_density_method 'not measured'
_exptl_crystal_F_000 3668
_exptl_crystal_size_max 0.25
_exptl_crystal_size_mid 0.10
_exptl_crystal_size_min 0.05
_refine_diff_density_max 0.895
_refine_diff_density_min -0.722
_refine_diff_density_rms 0.092
_refine_ls_extinction_method none
_refine_ls_goodness_of_fit_ref 1.050
_refine_ls_hydrogen_treatment mixed
_refine_ls_matrix_type full
_refine_ls_number_parameters 1032
_refine_ls_number_reflns 18089
_refine_ls_number_restraints 0
_refine_ls_restrained_S_all 1.050
_refine_ls_R_factor_all 0.1128
_refine_ls_R_factor_gt 0.0588
_refine_ls_shift/su_max 0.001
_refine_ls_shift/su_mean 0.000
_refine_ls_structure_factor_coef Fsqd
_refine_ls_weighting_details 'calc w=1/[\s^2^(Fo^2^)+(0.0680P)^2^+3.8382P] where P=(Fo^2^+2Fc^2^)/3'
_refine_ls_weighting_scheme calc
_refine_ls_wR_factor_gt 0.1332
_refine_ls_wR_factor_ref 0.1566
_reflns_number_gt 10884
_reflns_number_total 18089
_reflns_threshold_expression >2sigma(I)
_cod_data_source_file cg501560z_si_003.cif
_cod_data_source_block dch_3d
_cod_depositor_comments 'Adding full bibliography for 4512637--4512638.cif.'
_cod_original_sg_symbol_H-M 'P 21/c'
_cod_original_formula_sum 'C33 H43.50 Cr F Mn N O19'
_cod_database_code 4512638

loop_
_symmetry_equiv_pos_as_xyz
'x, y, z'
'-x, y+1/2, -z+1/2'
'-x, -y, -z'
'x, -y-1/2, z-1/2'

loop_
_atom_site_label
_atom_site_type_symbol
_atom_site_fract_x
_atom_site_fract_y
_atom_site_fract_z
_atom_site_U_iso_or_equiv
_atom_site_adp_type
_atom_site_occupancy
_atom_site_symmetry_multiplicity
_atom_site_calc_flag
_atom_site_refinement_flags
_atom_site_disorder_assembly
_atom_site_disorder_group
Cr1 Cr -0.12771(3) 0.03388(4) 0.419050(17) 0.02078(14) Uani 1 1 d . . .
Cr2 Cr 0.37782(3) -0.21895(4) 0.317095(17) 0.02089(14) Uani 1 1 d . . .
O1 O -0.12756(19) 0.30335(19) 0.44453(8) 0.0389(7) Uani 1 1 d . . .
O2 O -0.13428(15) 0.16879(17) 0.41053(7) 0.0249(6) Uani 1 1 d . . .
O3 O -0.14834(14) 0.01571(17) 0.35992(7) 0.0238(6) Uani 1 1 d . . .
O4 O -0.24556(15) 0.02521(18) 0.42038(7) 0.0253(6) Uani 1 1 d . . .
O5 O -0.12191(15) 0.06955(18) 0.47723(7) 0.0255(6) Uani 1 1 d . . .
O6 O -0.01073(15) 0.03798(17) 0.41406(7) 0.0233(5) Uani 1 1 d . . .
O7 O -0.10655(14) -0.10295(17) 0.42726(7) 0.0236(6) Uani 1 1 d . . .
O8 O 0.09455(15) -0.05840(17) 0.41477(7) 0.0245(6) Uani 1 1 d . . .
O9 O -0.00557(15) -0.20596(17) 0.42363(7) 0.0233(5) Uani 1 1 d . . .
O10 O 0.13342(17) -0.1997(2) 0.48504(8) 0.0328(6) Uani 1 1 d . . .
O11 O 0.12188(17) -0.35841(18) 0.42333(8) 0.0339(7) Uani 1 1 d . . .
O12 O 0.26204(15) -0.21280(19) 0.42089(7) 0.0280(6) Uani 1 1 d . . .
O13 O 0.15805(14) -0.20263(18) 0.35721(7) 0.0257(6) Uani 1 1 d . . .
O14 O 0.26060(14) -0.20626(17) 0.31529(7) 0.0211(5) Uani 1 1 d . . .
O15 O 0.36072(14) -0.22780(18) 0.37649(7) 0.0256(6) Uani 1 1 d . . .
O16 O 0.39330(14) -0.08039(17) 0.32199(7) 0.0224(5) Uani 1 1 d . . .
O17 O 0.49485(14) -0.21898(17) 0.32231(8) 0.0254(6) Uani 1 1 d . . .
O18 O 0.38411(15) -0.21640(17) 0.25733(7) 0.0242(6) Uani 1 1 d . . .
O19 O 0.37254(14) -0.35716(17) 0.30757(7) 0.0217(5) Uani 1 1 d . . .
O20 O 0.38549(16) -0.31512(18) 0.20363(7) 0.0269(6) Uani 1 1 d . . .
O21 O 0.37515(14) -0.46107(17) 0.25626(7) 0.0219(5) Uani 1 1 d . . .
O22 O 0.25033(15) -0.48120(18) 0.18517(7) 0.0265(6) Uani 1 1 d . . .
O23 O 0.35019(15) -0.46199(19) 0.12288(7) 0.0283(6) Uani 1 1 d . . .
O24 O 0.50778(15) -0.47409(17) 0.17845(7) 0.0242(6) Uani 1 1 d . . .
O25 O 0.40343(14) -0.61819(18) 0.18527(8) 0.0275(6) Uani 1 1 d . . .
O26 O 0.28849(14) 0.09884(17) 0.24970(7) 0.0235(6) Uani 1 1 d . . .
O27 O 0.15971(14) 0.08136(17) 0.30107(7) 0.0226(5) Uani 1 1 d . . .
O28 O 0.01205(14) -0.00726(18) 0.27295(7) 0.0243(6) Uani 1 1 d . . .
O29 O -0.03965(14) 0.12424(17) 0.21541(7) 0.0230(5) Uani 1 1 d . . .
O30 O 0.09011(14) 0.24690(18) 0.19404(8) 0.0252(6) Uani 1 1 d . . .
O31 O 0.23672(14) 0.16560(18) 0.17378(7) 0.0251(6) Uani 1 1 d . . .
O32 O 0.54772(17) 0.1922(2) 0.46207(10) 0.0420(8) Uani 1 1 d . . .
O33 O 0.42199(16) 0.06296(19) 0.44969(8) 0.0314(6) Uani 1 1 d . . .
O34 O 0.26954(16) 0.13088(18) 0.42665(8) 0.0299(6) Uani 1 1 d . . .
O35 O 0.22654(16) 0.2519(2) 0.48979(8) 0.0351(7) Uani 1 1 d . A .
O36 O 0.3621(4) 0.2739(4) 0.54588(18) 0.0416(14) Uani 0.60 1 d P . .
O37 O 0.49842(19) 0.3325(2) 0.51501(9) 0.0448(8) Uani 1 1 d . A .
O38 O 0.3674(4) 0.2150(6) 0.5421(2) 0.0294(17) Uani 0.40 1 d P A 1
O39 O 0.1374(4) 0.5752(3) 0.49654(11) 0.116(2) Uani 1 1 d . . .
H39 H 0.1400 0.6225 0.5117 0.175 Uiso 1 1 calc R . .
C1 C -0.1302(2) 0.2178(3) 0.44315(11) 0.0262(8) Uani 1 1 d . . .
C2 C 0.0230(2) -0.0422(2) 0.41723(10) 0.0196(7) Uani 1 1 d . . .
C3 C -0.0342(2) -0.1252(3) 0.42337(10) 0.0219(8) Uani 1 1 d . . .
C4 C 0.1286(2) -0.1584(3) 0.51772(10) 0.0235(8) Uani 1 1 d . . .
C5 C 0.0587(3) -0.4122(3) 0.40409(15) 0.0477(12) Uani 1 1 d . . .
H5 H 0.0087 -0.3984 0.4173 0.072 Uiso 1 1 calc R . .
H5A H 0.0705 -0.4794 0.4066 0.072 Uiso 1 1 calc R . .
H5B H 0.0543 -0.3953 0.3753 0.072 Uiso 1 1 calc R . .
C6 C 0.2297(2) -0.2080(2) 0.35018(10) 0.0208(7) Uani 1 1 d . . .
C7 C 0.2887(2) -0.2175(3) 0.38640(11) 0.0229(8) Uani 1 1 d . . .
C8 C 0.4658(2) -0.0556(3) 0.32082(10) 0.0212(8) Uani 1 1 d . . .
C9 C 0.5256(2) -0.1372(3) 0.31879(11) 0.0237(8) Uani 1 1 d . . .
C10 C 0.3826(2) -0.2974(3) 0.24057(11) 0.0216(8) Uani 1 1 d . . .
C11 C 0.37588(19) -0.3803(3) 0.27014(10) 0.0205(8) Uani 1 1 d . . .
C12 C 0.2788(2) -0.4704(3) 0.11480(11) 0.0229(8) Uani 1 1 d . . .
C13 C 0.2213(2) -0.4789(2) 0.15023(11) 0.0219(8) Uani 1 1 d . . .
C14 C 0.1378(2) -0.0379(3) 0.20479(10) 0.0213(8) Uani 1 1 d . . .
C15 C 0.1130(2) -0.0625(3) 0.16630(12) 0.0324(9) Uani 1 1 d . . .
C16 C 0.1243(3) -0.1507(3) 0.15093(13) 0.0409(11) Uani 1 1 d . . .
H16 H 0.1066 -0.1664 0.1242 0.049 Uiso 1 1 calc R . .
C17 C 0.1624(3) -0.2165(3) 0.17548(13) 0.0360(10) Uani 1 1 d . . .
H17 H 0.1708 -0.2784 0.1656 0.043 Uiso 1 1 calc R . .
C18 C 0.1881(2) -0.1928(3) 0.21422(12) 0.0288(9) Uani 1 1 d . . .
H18 H 0.2144 -0.2383 0.2308 0.035 Uiso 1 1 calc R . .
C19 C 0.1759(2) -0.1033(3) 0.22907(11) 0.0246(8) Uani 1 1 d . . .
H19 H 0.1937 -0.0871 0.2557 0.030 Uiso 1 1 calc R . .
C20 C 0.3864(3) 0.3123(4) 0.42062(16) 0.0505(14) Uani 1 1 d . . .
C21 C 0.3651(3) 0.4014(4) 0.4189(2) 0.0656(16) Uani 1 1 d . . .
C22 C 0.3673(4) 0.4592(5) 0.3852(2) 0.075(2) Uani 1 1 d . . .
H22 H 0.3515 0.5233 0.3860 0.090 Uiso 1 1 calc R . .
C23 C 0.3930(4) 0.4186(5) 0.3515(3) 0.084(2) Uani 1 1 d . . .
H23 H 0.3955 0.4552 0.3275 0.101 Uiso 1 1 calc R . .
C24 C 0.4169(4) 0.3231(5) 0.35002(19) 0.0757(19) Uani 1 1 d . . .
H24 H 0.4335 0.2964 0.3252 0.091 Uiso 1 1 calc R . .
C25 C 0.4159(3) 0.2702(4) 0.38425(13) 0.0449(12) Uani 1 1 d . . .
H25 H 0.4341 0.2071 0.3842 0.054 Uiso 1 1 calc R . .
C26 C 0.3170(2) 0.1354(3) 0.18089(11) 0.0275(9) Uani 1 1 d . . .
H26 H 0.3522 0.1750 0.1639 0.033 Uiso 1 1 calc R . .
C27 C 0.3217(2) 0.0346(3) 0.16562(12) 0.0326(9) Uani 1 1 d . . .
H27 H 0.3069 0.0330 0.1364 0.039 Uiso 1 1 calc R . .
H27A H 0.2832 -0.0046 0.1802 0.039 Uiso 1 1 calc R . .
C28 C 0.4046(2) -0.0065(3) 0.17180(13) 0.0371(10) Uani 1 1 d . . .
H28 H 0.4425 0.0282 0.1549 0.044 Uiso 1 1 calc R . .
H28A H 0.4047 -0.0732 0.1633 0.044 Uiso 1 1 calc R . .
C29 C 0.4301(2) 0.0008(3) 0.21648(12) 0.0335(10) Uani 1 1 d . . .
H29 H 0.3943 -0.0375 0.2332 0.040 Uiso 1 1 calc R . .
H29A H 0.4845 -0.0240 0.2202 0.040 Uiso 1 1 calc R . .
C30 C 0.4275(2) 0.1033(3) 0.23033(12) 0.0310(9) Uani 1 1 d . . .
H30 H 0.4442 0.1071 0.2592 0.037 Uiso 1 1 calc R . .
H30A H 0.4653 0.1406 0.2145 0.037 Uiso 1 1 calc R . .
C31 C 0.3446(2) 0.1452(3) 0.22497(11) 0.0254(8) Uani 1 1 d . . .
H31 H 0.3465 0.2134 0.2323 0.030 Uiso 1 1 calc R . .
C32 C 0.2939(2) 0.1266(3) 0.29089(11) 0.0268(8) Uani 1 1 d . . .
H32 H 0.2786 0.1934 0.2935 0.032 Uiso 1 1 calc R . .
H32A H 0.3491 0.1195 0.3012 0.032 Uiso 1 1 calc R . .
C33 C 0.2399(2) 0.0664(3) 0.31495(11) 0.0249(8) Uani 1 1 d . . .
H33 H 0.2542 -0.0005 0.3117 0.030 Uiso 1 1 calc R . .
H33A H 0.2452 0.0826 0.3441 0.030 Uiso 1 1 calc R . .
C34 C 0.1035(2) 0.0350(3) 0.32598(11) 0.0291(9) Uani 1 1 d . . .
H34 H 0.1068 0.0609 0.3538 0.035 Uiso 1 1 calc R . .
H34A H 0.1156 -0.0330 0.3274 0.035 Uiso 1 1 calc R . .
C35 C 0.0216(2) 0.0492(3) 0.30847(11) 0.0292(9) Uani 1 1 d . . .
H35 H -0.0181 0.0312 0.3286 0.035 Uiso 1 1 calc R . .
H35A H 0.0136 0.1163 0.3015 0.035 Uiso 1 1 calc R . .
C36 C -0.0682(2) -0.0099(3) 0.25712(12) 0.0266(8) Uani 1 1 d . . .
H36 H -0.1032 -0.0316 0.2793 0.032 Uiso 1 1 calc R . .
C37 C -0.0722(2) -0.0822(3) 0.22330(13) 0.0352(10) Uani 1 1 d . . .
H37 H -0.0545 -0.1441 0.2338 0.042 Uiso 1 1 calc R . .
H37A H -0.0364 -0.0635 0.2014 0.042 Uiso 1 1 calc R . .
C38 C -0.1572(3) -0.0902(3) 0.20627(14) 0.0411(11) Uani 1 1 d . . .
H38 H -0.1594 -0.1375 0.1843 0.049 Uiso 1 1 calc R . .
H38A H -0.1928 -0.1111 0.2279 0.049 Uiso 1 1 calc R . .
C39 C -0.1851(2) 0.0050(3) 0.18980(13) 0.0385(10) Uani 1 1 d . . .
H39A H -0.2407 0.0000 0.1798 0.046 Uiso 1 1 calc R . .
H39B H -0.1520 0.0238 0.1668 0.046 Uiso 1 1 calc R . .
C40 C -0.1792(2) 0.0794(3) 0.22318(12) 0.0303(9) Uani 1 1 d . . .
H40 H -0.1933 0.1414 0.2115 0.036 Uiso 1 1 calc R . .
H40A H -0.2181 0.0646 0.2442 0.036 Uiso 1 1 calc R . .
C41 C -0.0969(2) 0.0859(3) 0.24311(11) 0.0238(8) Uani 1 1 d . . .
H41 H -0.0998 0.1282 0.2672 0.029 Uiso 1 1 calc R . .
C42 C -0.0431(2) 0.2248(3) 0.21570(11) 0.0256(8) Uani 1 1 d . . .
H42 H -0.0254 0.2486 0.2426 0.031 Uiso 1 1 calc R . .
H42A H -0.0984 0.2457 0.2107 0.031 Uiso 1 1 calc R . .
C43 C 0.0089(2) 0.2640(3) 0.18367(12) 0.0266(8) Uani 1 1 d . . .
H43 H -0.0045 0.2342 0.1573 0.032 Uiso 1 1 calc R . .
H43A H -0.0003 0.3325 0.1810 0.032 Uiso 1 1 calc R . .
C44 C 0.1408(2) 0.2849(3) 0.16427(12) 0.0304(9) Uani 1 1 d . . .
H44 H 0.1323 0.3536 0.1618 0.036 Uiso 1 1 calc R . .
H44A H 0.1290 0.2558 0.1376 0.036 Uiso 1 1 calc R . .
C45 C 0.2247(2) 0.2652(3) 0.17713(13) 0.0300(9) Uani 1 1 d . . .
H45 H 0.2616 0.2993 0.1595 0.036 Uiso 1 1 calc R . .
H45A H 0.2343 0.2859 0.2055 0.036 Uiso 1 1 calc R . .
C46 C 0.5739(3) 0.3372(4) 0.49870(14) 0.0487(12) Uani 1 1 d . . .
H46 H 0.6102 0.3671 0.5193 0.058 Uiso 1 1 calc R . .
C47 C 0.5677(3) 0.4031(4) 0.46137(16) 0.0564(14) Uani 1 1 d . . .
H47 H 0.5278 0.3780 0.4417 0.068 Uiso 1 1 calc R . .
H47A H 0.5501 0.4662 0.4700 0.068 Uiso 1 1 calc R . .
C48 C 0.6485(3) 0.4111(4) 0.44076(17) 0.0547(14) Uani 1 1 d . . .
H48 H 0.6436 0.4526 0.4167 0.066 Uiso 1 1 calc R . .
H48A H 0.6880 0.4390 0.4599 0.066 Uiso 1 1 calc R . .
C49 C 0.6750(3) 0.3159(5) 0.42818(16) 0.0670(17) Uani 1 1 d . . .
H49 H 0.7260 0.3209 0.4142 0.080 Uiso 1 1 calc R . .
H49A H 0.6355 0.2885 0.4089 0.080 Uiso 1 1 calc R . .
C50 C 0.6849(3) 0.2503(4) 0.46584(16) 0.0551(13) Uani 1 1 d . . .
H50 H 0.7014 0.1869 0.4570 0.066 Uiso 1 1 calc R . .
H50A H 0.7267 0.2755 0.4843 0.066 Uiso 1 1 calc R . .
C51 C 0.6069(2) 0.2432(4) 0.48836(15) 0.0442(12) Uani 1 1 d . . .
H51 H 0.6161 0.2067 0.5139 0.053 Uiso 1 1 calc R . .
C52 C 0.5586(2) 0.0926(3) 0.46417(13) 0.0359(10) Uani 1 1 d . . .
H52 H 0.5515 0.0710 0.4924 0.043 Uiso 1 1 calc R . .
H52A H 0.6132 0.0767 0.4563 0.043 Uiso 1 1 calc R . .
C53 C 0.5008(3) 0.0437(3) 0.43665(13) 0.0389(10) Uani 1 1 d . . .
H53 H 0.5070 0.0661 0.4085 0.047 Uiso 1 1 calc R . .
H53A H 0.5107 -0.0248 0.4372 0.047 Uiso 1 1 calc R . .
C54 C 0.3635(3) 0.0084(3) 0.42802(14) 0.0381(10) Uani 1 1 d . . .
H54 H 0.3718 -0.0593 0.4336 0.046 Uiso 1 1 calc R . .
H54A H 0.3682 0.0187 0.3985 0.046 Uiso 1 1 calc R . .
C55 C 0.2831(3) 0.0376(3) 0.44132(14) 0.0364(10) Uani 1 1 d . . .
H55 H 0.2423 -0.0057 0.4301 0.044 Uiso 1 1 calc R . .
H55A H 0.2807 0.0362 0.4713 0.044 Uiso 1 1 calc R . .
C56 C 0.1892(2) 0.1635(3) 0.42985(12) 0.0288(9) Uani 1 1 d . . .
H56 H 0.1532 0.1121 0.4201 0.035 Uiso 1 1 calc R . .
C57 C 0.1790(3) 0.2465(3) 0.40098(12) 0.0344(10) Uani 1 1 d . . .
H57 H 0.2169 0.2968 0.4088 0.041 Uiso 1 1 calc R . .
H57A H 0.1909 0.2262 0.3731 0.041 Uiso 1 1 calc R . .
C58 C 0.0951(3) 0.2848(3) 0.40194(13) 0.0395(10) Uani 1 1 d . . .
H58 H 0.0903 0.3400 0.3838 0.047 Uiso 1 1 calc R . .
H58A H 0.0574 0.2362 0.3920 0.047 Uiso 1 1 calc R . .
C59 C 0.0749(3) 0.3130(3) 0.44477(14) 0.0416(11) Uani 1 1 d . . .
H59 H 0.0196 0.3360 0.4452 0.050 Uiso 1 1 calc R . .
H59A H 0.1102 0.3648 0.4539 0.050 Uiso 1 1 calc R . .
C60 C 0.0847(3) 0.2292(3) 0.47359(13) 0.0400(11) Uani 1 1 d . . .
H60 H 0.0728 0.2497 0.5015 0.048 Uiso 1 1 calc R . .
H60A H 0.0459 0.1800 0.4657 0.048 Uiso 1 1 calc R . .
C61 C 0.1680(2) 0.1872(3) 0.47343(12) 0.0303(9) Uani 1 1 d . . .
H61 H 0.1689 0.1283 0.4900 0.036 Uiso 1 1 calc R . .
C62 C 0.2261(3) 0.2542(4) 0.53351(14) 0.0577(15) Uani 1 1 d . . .
C63 C 0.2846(5) 0.3079(6) 0.5547(3) 0.050(2) Uani 0.60 1 d P A .
C64 C 0.4150(4) 0.3058(5) 0.56952(17) 0.078(2) Uani 1 1 d . A .
C65 C 0.4961(3) 0.2934(4) 0.55421(13) 0.0478(12) Uani 1 1 d . . .
H65 H 0.5350 0.3254 0.5724 0.057 Uiso 1 1 calc R A .
H65A H 0.5097 0.2258 0.5533 0.057 Uiso 1 1 calc R . .
C66 C 0.2854(7) 0.2012(7) 0.5517(3) 0.034(2) Uani 0.40 1 d P A 1
C67 C 0.1275(6) 0.4964(4) 0.51944(19) 0.111(3) Uani 1 1 d . . .
H67 H 0.1445 0.5092 0.5475 0.166 Uiso 1 1 calc R . .
H67A H 0.1594 0.4452 0.5086 0.166 Uiso 1 1 calc R . .
H67B H 0.0716 0.4783 0.5187 0.166 Uiso 1 1 calc R . .
Mn1 Mn 0.12809(3) -0.20704(4) 0.421740(16) 0.02197(13) Uani 1 1 d . . .
Mn2 Mn 0.37981(3) -0.46507(4) 0.188790(16) 0.02232(13) Uani 1 1 d . . .
F1 F 0.07684(17) 0.00470(18) 0.14312(7) 0.0488(7) Uani 1 1 d . . .
N1 N 0.12591(17) 0.0586(2) 0.21815(9) 0.0206(6) Uani 1 1 d . . .
H1 H 0.1426 0.0644 0.2445 0.031 Uiso 1 1 calc R . .
H1A H 0.0736 0.0733 0.2160 0.031 Uiso 1 1 calc R . .
H1B H 0.1541 0.0982 0.2024 0.031 Uiso 1 1 calc R . .
F2 F 0.3386(2) 0.4397(2) 0.45466(12) 0.0815(11) Uani 1 1 d . . .
N2 N 0.38425(19) 0.2587(2) 0.45821(10) 0.0306(8) Uani 1 1 d . . .
H2 H 0.4175 0.2854 0.4770 0.046 Uiso 1 1 calc R . .
H2A H 0.3998 0.1985 0.4535 0.046 Uiso 1 1 calc R . .
H2B H 0.3341 0.2587 0.4676 0.046 Uiso 1 1 calc R . .

loop_
_atom_site_aniso_label
_atom_site_aniso_U_11
_atom_site_aniso_U_22
_atom_site_aniso_U_33
_atom_site_aniso_U_23
_atom_site_aniso_U_13
_atom_site_aniso_U_12
Cr1 0.0203(3) 0.0232(3) 0.0191(3) -0.0017(2) 0.0038(2) 0.0016(2)
Cr2 0.0159(3) 0.0241(3) 0.0229(3) -0.0014(2) 0.0044(2) 0.0006(2)
O1 0.061(2) 0.0254(15) 0.0308(15) -0.0011(12) 0.0044(14) 0.0039(14)
O2 0.0295(15) 0.0254(13) 0.0201(13) -0.0002(11) 0.0045(11) 0.0019(11)
O3 0.0181(13) 0.0318(14) 0.0218(12) -0.0052(11) 0.0047(10) -0.0011(11)
O4 0.0250(14) 0.0319(14) 0.0192(12) -0.0003(11) 0.0058(11) 0.0024(12)
O5 0.0295(15) 0.0267(14) 0.0203(12) -0.0007(11) 0.0032(11) 0.0021(11)
O6 0.0253(14) 0.0221(13) 0.0226(12) -0.0004(11) 0.0026(11) -0.0018(11)
O7 0.0189(13) 0.0238(13) 0.0285(13) -0.0012(11) 0.0073(11) 0.0003(11)
O8 0.0222(14) 0.0251(14) 0.0264(13) 0.0033(11) 0.0036(11) 0.0009(11)
O9 0.0234(13) 0.0219(13) 0.0249(13) -0.0017(11) 0.0054(11) 0.0031(11)
O10 0.0388(17) 0.0401(16) 0.0197(13) -0.0064(12) 0.0023(12) 0.0058(13)
O11 0.0365(17) 0.0254(14) 0.0398(16) -0.0071(13) 0.0028(13) -0.0011(12)
O12 0.0244(14) 0.0412(16) 0.0185(12) -0.0024(12) 0.0016(11) 0.0003(12)
O13 0.0161(13) 0.0392(15) 0.0219(12) -0.0021(12) 0.0042(10) 0.0004(11)
O14 0.0175(12) 0.0269(13) 0.0192(12) 0.0005(11) 0.0050(10) 0.0003(11)
O15 0.0190(13) 0.0362(15) 0.0217(13) 0.0000(11) 0.0003(11) 0.0030(11)
O16 0.0149(12) 0.0238(13) 0.0286(13) -0.0026(11) 0.0017(11) 0.0002(10)
O17 0.0191(13) 0.0250(14) 0.0323(14) -0.0002(12) 0.0049(11) 0.0034(11)
O18 0.0237(13) 0.0245(13) 0.0246(13) 0.0000(11) 0.0075(11) 0.0003(11)
O19 0.0213(13) 0.0225(13) 0.0213(12) -0.0008(11) 0.0029(10) -0.0014(10)
O20 0.0311(15) 0.0285(14) 0.0213(13) -0.0008(11) 0.0058(11) 0.0014(12)
O21 0.0183(13) 0.0251(13) 0.0222(12) -0.0004(11) 0.0011(10) 0.0006(11)
O22 0.0215(14) 0.0391(16) 0.0190(12) 0.0009(12) 0.0039(11) 0.0019(12)
O23 0.0174(13) 0.0448(16) 0.0230(13) 0.0006(12) 0.0055(11) -0.0021(12)
O24 0.0209(13) 0.0243(14) 0.0275(13) 0.0000(11) 0.0042(11) -0.0003(11)
O25 0.0151(13) 0.0270(14) 0.0407(16) -0.0007(12) 0.0059(11) -0.0018(11)
O26 0.0186(13) 0.0296(14) 0.0223(12) 0.0031(11) 0.0031(10) -0.0031(11)
O27 0.0149(12) 0.0324(14) 0.0205(12) 0.0046(11) 0.0025(10) 0.0008(11)
O28 0.0171(13) 0.0300(14) 0.0258(13) 0.0046(11) 0.0017(11) 0.0010(11)
O29 0.0174(13) 0.0258(13) 0.0261(13) 0.0046(11) 0.0065(11) 0.0008(11)
O30 0.0167(13) 0.0306(14) 0.0286(14) 0.0086(12) 0.0040(11) 0.0024(11)
O31 0.0175(13) 0.0297(14) 0.0281(13) 0.0072(12) 0.0019(11) 0.0027(11)
O32 0.0240(15) 0.0447(18) 0.057(2) 0.0103(16) 0.0026(14) 0.0035(13)
O33 0.0243(14) 0.0388(16) 0.0314(15) -0.0033(13) 0.0051(12) 0.0015(12)
O34 0.0264(15) 0.0298(15) 0.0335(15) 0.0029(12) 0.0024(12) 0.0018(12)
O35 0.0293(15) 0.0410(16) 0.0352(15) -0.0056(13) 0.0060(13) -0.0083(13)
O36 0.043(3) 0.042(3) 0.040(3) -0.006(3) 0.006(3) -0.006(3)
O37 0.0431(19) 0.057(2) 0.0344(16) 0.0110(15) 0.0004(14) -0.0049(16)
O38 0.027(4) 0.035(4) 0.025(4) 0.007(4) 0.000(3) -0.009(4)
O39 0.270(7) 0.039(2) 0.039(2) -0.0085(18) -0.012(3) 0.017(3)
C1 0.026(2) 0.029(2) 0.0241(19) -0.0003(17) 0.0056(16) 0.0036(17)
C2 0.0232(19) 0.0242(19) 0.0116(15) -0.0017(14) 0.0033(14) 0.0009(15)
C3 0.0236(19) 0.027(2) 0.0152(16) -0.0037(15) 0.0031(15) 0.0011(16)
C4 0.0203(19) 0.032(2) 0.0181(17) -0.0020(16) 0.0050(15) -0.0037(16)
C5 0.054(3) 0.040(3) 0.049(3) -0.005(2) 0.004(2) -0.007(2)
C6 0.0182(18) 0.0224(18) 0.0219(17) -0.0016(15) 0.0019(15) -0.0012(15)
C7 0.0204(19) 0.0259(19) 0.0226(18) -0.0011(16) 0.0028(15) 0.0004(16)
C8 0.0165(18) 0.028(2) 0.0193(17) 0.0003(15) 0.0031(14) 0.0028(15)
C9 0.0194(19) 0.029(2) 0.0232(18) -0.0013(16) 0.0040(15) 0.0015(16)
C10 0.0112(16) 0.028(2) 0.0256(18) 0.0006(16) 0.0012(14) 0.0017(15)
C11 0.0092(16) 0.029(2) 0.0236(18) -0.0036(16) 0.0033(14) 0.0015(14)
C12 0.0229(19) 0.0251(19) 0.0209(18) 0.0018(16) 0.0056(15) -0.0013(16)
C13 0.0158(17) 0.0247(19) 0.0255(19) 0.0028(16) 0.0059(15) 0.0022(15)
C14 0.0176(18) 0.0248(19) 0.0218(17) -0.0043(16) 0.0056(14) -0.0007(15)
C15 0.030(2) 0.037(2) 0.031(2) 0.0025(18) 0.0030(18) 0.0089(18)
C16 0.048(3) 0.045(3) 0.030(2) -0.014(2) 0.001(2) 0.007(2)
C17 0.040(3) 0.031(2) 0.037(2) -0.0077(19) 0.008(2) 0.0049(19)
C18 0.031(2) 0.025(2) 0.030(2) -0.0011(17) 0.0048(17) 0.0030(17)
C19 0.0214(19) 0.026(2) 0.0263(19) 0.0017(16) 0.0048(16) -0.0006(16)
C20 0.027(2) 0.052(3) 0.072(3) 0.033(3) -0.011(2) -0.013(2)
C21 0.042(3) 0.066(4) 0.089(5) 0.015(4) -0.004(3) -0.011(3)
C22 0.051(4) 0.093(5) 0.080(4) 0.051(4) -0.019(3) -0.030(3)
C23 0.044(4) 0.095(5) 0.110(6) 0.065(5) -0.028(4) -0.021(3)
C24 0.056(4) 0.108(6) 0.063(4) 0.020(4) 0.003(3) -0.015(4)
C25 0.045(3) 0.061(3) 0.029(2) 0.010(2) 0.004(2) 0.002(2)
C26 0.0139(18) 0.040(2) 0.028(2) 0.0091(18) 0.0062(15) 0.0032(16)
C27 0.021(2) 0.044(2) 0.033(2) -0.0009(19) 0.0076(17) 0.0028(18)
C28 0.022(2) 0.044(3) 0.046(3) 0.003(2) 0.0104(19) 0.0074(19)
C29 0.019(2) 0.040(2) 0.041(2) 0.015(2) 0.0038(18) 0.0049(17)
C30 0.0165(19) 0.040(2) 0.037(2) 0.0130(19) 0.0025(17) -0.0043(17)
C31 0.0155(18) 0.030(2) 0.031(2) 0.0095(17) 0.0036(15) -0.0026(16)
C32 0.0195(19) 0.032(2) 0.029(2) 0.0014(17) 0.0022(16) -0.0025(16)
C33 0.0146(18) 0.039(2) 0.0216(18) -0.0011(17) -0.0007(15) 0.0036(16)
C34 0.024(2) 0.040(2) 0.0238(19) 0.0066(18) 0.0049(16) -0.0062(18)
C35 0.021(2) 0.046(2) 0.0206(18) -0.0005(18) 0.0058(16) 0.0022(18)
C36 0.0170(18) 0.033(2) 0.030(2) 0.0063(17) 0.0037(16) -0.0017(16)
C37 0.031(2) 0.033(2) 0.041(2) -0.001(2) -0.0015(19) -0.0010(19)
C38 0.033(2) 0.045(3) 0.046(3) -0.008(2) -0.002(2) -0.014(2)
C39 0.024(2) 0.059(3) 0.033(2) 0.003(2) -0.0040(18) -0.004(2)
C40 0.0164(19) 0.045(2) 0.030(2) 0.0117(19) 0.0022(16) 0.0032(17)
C41 0.0175(18) 0.032(2) 0.0218(18) 0.0028(16) 0.0039(15) 0.0014(16)
C42 0.0221(19) 0.028(2) 0.0268(19) 0.0019(16) 0.0045(16) 0.0043(16)
C43 0.0174(18) 0.028(2) 0.035(2) 0.0074(17) 0.0002(16) 0.0035(16)
C44 0.026(2) 0.032(2) 0.033(2) 0.0087(18) 0.0068(17) 0.0017(17)
C45 0.025(2) 0.028(2) 0.038(2) 0.0093(18) 0.0032(18) -0.0036(17)
C46 0.042(3) 0.063(3) 0.042(3) -0.001(2) 0.004(2) 0.008(2)
C47 0.043(3) 0.064(3) 0.063(3) 0.018(3) 0.006(3) -0.001(3)
C48 0.041(3) 0.062(3) 0.062(3) 0.023(3) 0.005(3) -0.002(3)
C49 0.044(3) 0.106(5) 0.052(3) 0.018(3) 0.009(3) -0.004(3)
C50 0.038(3) 0.069(3) 0.059(3) 0.006(3) 0.010(2) -0.001(3)
C51 0.022(2) 0.058(3) 0.052(3) 0.015(2) 0.001(2) 0.000(2)
C52 0.026(2) 0.043(3) 0.039(2) 0.006(2) 0.0063(19) 0.0071(19)
C53 0.032(2) 0.054(3) 0.032(2) -0.006(2) 0.0071(19) 0.009(2)
C54 0.032(2) 0.031(2) 0.052(3) -0.006(2) -0.005(2) 0.0029(19)
C55 0.033(2) 0.028(2) 0.047(3) 0.005(2) -0.006(2) -0.0033(19)
C56 0.022(2) 0.031(2) 0.033(2) -0.0029(18) 0.0050(17) -0.0008(17)
C57 0.035(2) 0.037(2) 0.031(2) -0.0012(19) 0.0038(18) 0.0010(19)
C58 0.036(2) 0.041(3) 0.041(2) 0.000(2) -0.001(2) 0.010(2)
C59 0.029(2) 0.044(3) 0.052(3) -0.008(2) 0.007(2) 0.005(2)
C60 0.031(2) 0.050(3) 0.039(2) -0.012(2) 0.0109(19) -0.007(2)
C61 0.026(2) 0.032(2) 0.033(2) -0.0015(18) 0.0055(17) -0.0089(17)
C62 0.044(3) 0.097(4) 0.032(2) -0.023(3) 0.000(2) -0.002(3)
C63 0.035(4) 0.067(6) 0.050(5) -0.019(4) 0.010(4) -0.009(4)
C64 0.056(4) 0.140(6) 0.039(3) 0.003(4) 0.005(3) 0.032(4)
C65 0.050(3) 0.067(3) 0.026(2) 0.004(2) -0.006(2) 0.004(3)
C66 0.041(6) 0.036(6) 0.026(5) 0.005(5) 0.008(5) 0.011(5)
C67 0.233(11) 0.037(3) 0.062(4) 0.004(3) -0.026(5) -0.003(5)
Mn1 0.0211(3) 0.0264(3) 0.0186(3) -0.0019(2) 0.0038(2) 0.0014(2)
Mn2 0.0170(3) 0.0280(3) 0.0220(3) -0.0028(2) 0.0038(2) 0.0011(2)
F1 0.0670(19) 0.0514(16) 0.0273(12) -0.0007(12) -0.0158(13) 0.0258(14)
N1 0.0190(15) 0.0235(16) 0.0195(14) 0.0016(12) 0.0014(12) 0.0008(12)
F2 0.091(3) 0.060(2) 0.094(3) 0.004(2) 0.010(2) 0.0121(19)
N2 0.0235(17) 0.0329(18) 0.0355(19) 0.0061(15) 0.0025(15) -0.0039(14)

loop_
_atom_type_symbol
_atom_type_description
_atom_type_scat_dispersion_real
_atom_type_scat_dispersion_imag
_atom_type_scat_source
C C 0.0033 0.0016 'International Tables Vol C Tables 4.2.6.8 and 6.1.1.4'
H H 0.0000 0.0000 'International Tables Vol C Tables 4.2.6.8 and 6.1.1.4'
N N 0.0061 0.0033 'International Tables Vol C Tables 4.2.6.8 and 6.1.1.4'
O O 0.0106 0.0060 'International Tables Vol C Tables 4.2.6.8 and 6.1.1.4'
F F 0.0171 0.0103 'International Tables Vol C Tables 4.2.6.8 and 6.1.1.4'
Cr Cr 0.3209 0.6236 'International Tables Vol C Tables 4.2.6.8 and 6.1.1.4'
Mn Mn 0.3368 0.7283 'International Tables Vol C Tables 4.2.6.8 and 6.1.1.4'

loop_
_geom_angle_atom_site_label_1
_geom_angle_atom_site_label_2
_geom_angle_atom_site_label_3
_geom_angle
_geom_angle_site_symmetry_1
_geom_angle_site_symmetry_3
O2 Cr1 O5 83.61(10) . .
O2 Cr1 O6 90.71(11) . .
O5 Cr1 O6 92.63(10) . .
O2 Cr1 O3 88.76(10) . .
O5 Cr1 O3 169.79(11) . .
O6 Cr1 O3 94.25(10) . .
O2 Cr1 O4 90.61(11) . .
O5 Cr1 O4 91.22(10) . .
O6 Cr1 O4 176.05(10) . .
O3 Cr1 O4 82.06(10) . .
O2 Cr1 O7 172.94(11) . .
O5 Cr1 O7 96.51(10) . .
O6 Cr1 O7 82.23(10) . .
O3 Cr1 O7 91.89(10) . .
O4 Cr1 O7 96.44(10) . .
O18 Cr2 O17 90.57(11) . .
O18 Cr2 O14 92.58(10) . .
O17 Cr2 O14 173.86(10) . .
O18 Cr2 O15 174.13(11) . .
O17 Cr2 O15 94.70(10) . .
O14 Cr2 O15 82.41(10) . .
O18 Cr2 O19 82.19(10) . .
O17 Cr2 O19 93.12(10) . .
O14 Cr2 O19 92.52(10) . .
O15 Cr2 O19 94.92(10) . .
O18 Cr2 O16 93.01(10) . .
O17 Cr2 O16 82.21(10) . .
O14 Cr2 O16 92.36(10) . .
O15 Cr2 O16 90.26(11) . .
O19 Cr2 O16 173.31(11) . .
C1 O2 Cr1 114.5(2) . .
C13 O3 Cr1 113.4(2) 2 .
C12 O4 Cr1 113.2(2) 2 .
C4 O5 Cr1 112.1(2) 3_556 .
C2 O6 Cr1 114.1(2) . .
C3 O7 Cr1 113.5(2) . .
C2 O8 Mn1 115.0(2) . .
C3 O9 Mn1 113.2(2) . .
C4 O10 Mn1 153.5(3) . .
C5 O11 Mn1 123.6(3) . .
C7 O12 Mn1 113.5(2) . .
C6 O13 Mn1 115.2(2) . .
C6 O14 Cr2 113.5(2) . .
C7 O15 Cr2 114.0(2) . .
C8 O16 Cr2 113.3(2) . .
C9 O17 Cr2 113.4(2) . .
C10 O18 Cr2 114.4(2) . .
C11 O19 Cr2 113.7(2) . .
C10 O20 Mn2 114.4(2) . .
C11 O21 Mn2 113.1(2) . .
C13 O22 Mn2 114.7(2) . .
C12 O23 Mn2 114.0(2) . .
C8 O24 Mn2 113.9(2) 2_645 .
C9 O25 Mn2 113.3(2) 2_645 .
C32 O26 C31 113.0(3) . .
C34 O27 C33 112.5(3) . .
C35 O28 C36 113.6(3) . .
C42 O29 C41 110.1(3) . .
C44 O30 C43 111.1(3) . .
C45 O31 C26 114.7(3) . .
C52 O32 C51 111.7(3) . .
C53 O33 C54 112.3(3) . .
C55 O34 C56 114.8(3) . .
C62 O35 C61 111.6(3) . .
O38 O36 C64 111.8(9) . .
O38 O36 C63 117.4(9) . .
C64 O36 C63 113.1(6) . .
O38 O36 C66 59.4(8) . .
C64 O36 C66 133.9(6) . .
C63 O36 C66 58.1(5) . .
C46 O37 C65 114.7(3) . .
O36 O38 C66 90.0(9) . .
O36 O38 C64 41.5(6) . .
C66 O38 C64 114.7(7) . .
O1 C1 O2 125.1(3) . .
O1 C1 C4 121.1(3) . 3_556
O2 C1 C4 113.8(3) . 3_556
O8 C2 O6 126.6(3) . .
O8 C2 C3 118.8(3) . .
O6 C2 C3 114.5(3) . .
O9 C3 O7 127.1(3) . .
O9 C3 C2 117.6(3) . .
O7 C3 C2 115.4(3) . .
O10 C4 O5 126.4(3) . 3_556
O10 C4 C1 118.0(3) . 3_556
O5 C4 C1 115.6(3) 3_556 3_556
O13 C6 O14 126.1(3) . .
O13 C6 C7 118.4(3) . .
O14 C6 C7 115.5(3) . .
O12 C7 O15 127.8(3) . .
O12 C7 C6 117.7(3) . .
O15 C7 C6 114.4(3) . .
O24 C8 O16 127.0(3) 2_655 .
O24 C8 C9 118.0(3) 2_655 .
O16 C8 C9 115.0(3) . .
O25 C9 O17 127.1(3) 2_655 .
O25 C9 C8 118.4(3) 2_655 .
O17 C9 C8 114.4(3) . .
O20 C10 O18 127.2(3) . .
O20 C10 C11 118.1(3) . .
O18 C10 C11 114.7(3) . .
O21 C11 O19 126.5(3) . .
O21 C11 C10 118.6(3) . .
O19 C11 C10 114.9(3) . .
O23 C12 O4 127.3(3) . 2_545
O23 C12 C13 118.2(3) . .
O4 C12 C13 114.5(3) 2_545 .
O22 C13 O3 127.0(3) . 2_545
O22 C13 C12 117.7(3) . .
O3 C13 C12 115.4(3) 2_545 .
C15 C14 C19 119.5(3) . .
C15 C14 N1 118.6(3) . .
C19 C14 N1 121.7(3) . .
F1 C15 C16 120.1(4) . .
F1 C15 C14 117.6(3) . .
C16 C15 C14 122.3(4) . .
C15 C16 C17 118.0(4) . .
C18 C17 C16 120.4(4) . .
C19 C18 C17 120.4(4) . .
C14 C19 C18 119.2(3) . .
C21 C20 C25 117.6(5) . .
C21 C20 N2 121.8(6) . .
C25 C20 N2 120.5(4) . .
C20 C21 F2 115.8(5) . .
C20 C21 C22 126.5(7) . .
F2 C21 C22 117.7(6) . .
C23 C22 C21 115.2(7) . .
C22 C23 C24 122.9(6) . .
C25 C24 C23 119.5(7) . .
C24 C25 C20 118.3(5) . .
O31 C26 C27 106.5(3) . .
O31 C26 C31 113.3(3) . .
C27 C26 C31 112.7(3) . .
C26 C27 C28 111.8(3) . .
C27 C28 C29 109.8(3) . .
C30 C29 C28 110.1(3) . .
C31 C30 C29 111.7(3) . .
O26 C31 C26 108.1(3) . .
O26 C31 C30 111.9(3) . .
C26 C31 C30 109.5(3) . .
O26 C32 C33 108.9(3) . .
O27 C33 C32 109.2(3) . .
O27 C34 C35 109.5(3) . .
O28 C35 C34 109.1(3) . .
O28 C36 C41 112.3(3) . .
O28 C36 C37 108.1(3) . .
C41 C36 C37 112.1(3) . .
C36 C37 C38 110.2(3) . .
C39 C38 C37 110.1(3) . .
C38 C39 C40 110.0(3) . .
C41 C40 C39 113.3(3) . .
O29 C41 C36 108.4(3) . .
O29 C41 C40 111.4(3) . .
C36 C41 C40 111.0(3) . .
O29 C42 C43 110.0(3) . .
O30 C43 C42 110.1(3) . .
O30 C44 C45 108.3(3) . .
O31 C45 C44 107.4(3) . .
O37 C46 C51 113.2(4) . .
O37 C46 C47 106.9(4) . .
C51 C46 C47 112.3(4) . .
C48 C47 C46 110.6(4) . .
C49 C48 C47 109.2(4) . .
C48 C49 C50 110.5(5) . .
C51 C50 C49 110.4(4) . .
C46 C51 O32 108.6(3) . .
C46 C51 C50 112.5(4) . .
O32 C51 C50 108.7(4) . .
O32 C52 C53 110.5(3) . .
O33 C53 C52 109.1(3) . .
O33 C54 C55 108.8(3) . .
O34 C55 C54 107.3(4) . .
O34 C56 C57 107.3(3) . .
O34 C56 C61 112.5(3) . .
C57 C56 C61 113.1(3) . .
C58 C57 C56 110.9(4) . .
C59 C58 C57 110.2(3) . .
C58 C59 C60 110.4(4) . .
C61 C60 C59 112.9(4) . .
O35 C61 C56 108.5(3) . .
O35 C61 C60 111.7(3) . .
C56 C61 C60 109.0(3) . .
C66 C62 C63 65.8(6) . .
C66 C62 O35 113.6(6) . .
C63 C62 O35 119.0(5) . .
C62 C63 O36 110.4(6) . .
C62 C63 C66 55.9(6) . .
O36 C63 C66 68.9(6) . .
O36 C64 C65 113.2(5) . .
O36 C64 O38 26.7(4) . .
C65 C64 O38 98.8(5) . .
O37 C65 C64 108.1(4) . .
C62 C66 O38 121.4(8) . .
C62 C66 C63 58.3(5) . .
O38 C66 C63 83.6(7) . .
C62 C66 O36 99.7(7) . .
O38 C66 O36 30.6(4) . .
C63 C66 O36 53.0(5) . .
O10 Mn1 O11 91.52(11) . .
O10 Mn1 O8 93.53(10) . .
O11 Mn1 O8 161.78(10) . .
O10 Mn1 O13 163.61(11) . .
O11 Mn1 O13 93.69(10) . .
O8 Mn1 O13 86.33(10) . .
O10 Mn1 O9 89.54(10) . .
O11 Mn1 O9 87.54(10) . .
O8 Mn1 O9 75.02(9) . .
O13 Mn1 O9 106.19(9) . .
O10 Mn1 O12 89.68(10) . .
O11 Mn1 O12 90.76(10) . .
O8 Mn1 O12 106.76(10) . .
O13 Mn1 O12 74.73(9) . .
O9 Mn1 O12 178.11(10) . .
O20 Mn2 O22 98.74(10) . .
O20 Mn2 O24 93.06(10) . .
O22 Mn2 O24 164.76(9) . .
O20 Mn2 O25 163.99(10) . .
O22 Mn2 O25 94.27(9) . .
O24 Mn2 O25 75.88(9) . .
O20 Mn2 O23 101.97(10) . .
O22 Mn2 O23 75.41(9) . .
O24 Mn2 O23 92.81(9) . .
O25 Mn2 O23 90.27(10) . .
O20 Mn2 O21 75.78(9) . .
O22 Mn2 O21 89.92(9) . .
O24 Mn2 O21 102.36(9) . .
O25 Mn2 O21 95.04(9) . .
O23 Mn2 O21 164.74(9) . .

loop_
_geom_bond_atom_site_label_1
_geom_bond_atom_site_label_2
_geom_bond_distance
_geom_bond_site_symmetry_2
Cr1 O2 1.943(3) .
Cr1 O5 1.986(2) .
Cr1 O6 1.988(3) .
Cr1 O3 1.991(2) .
Cr1 O4 1.996(3) .
Cr1 O7 1.997(2) .
Cr2 O18 1.978(2) .
Cr2 O17 1.980(2) .
Cr2 O14 1.988(2) .
Cr2 O15 1.992(2) .
Cr2 O19 1.994(2) .
Cr2 O16 1.995(2) .
O1 C1 1.219(4) .
O2 C1 1.283(4) .
O3 C13 1.272(4) 2
O4 C12 1.279(4) 2
O5 C4 1.280(4) 3_556
O6 C2 1.278(4) .
O7 C3 1.272(4) .
O8 C2 1.235(4) .
O8 Mn1 2.201(2) .
O9 C3 1.247(4) .
O9 Mn1 2.260(3) .
O10 C4 1.233(4) .
O10 Mn1 2.091(3) .
O11 C5 1.448(5) .
O11 Mn1 2.157(3) .
O12 C7 1.236(4) .
O12 Mn1 2.265(3) .
O13 C6 1.240(4) .
O13 Mn1 2.201(2) .
O14 C6 1.276(4) .
O15 C7 1.275(4) .
O16 C8 1.276(4) .
O17 C9 1.280(4) .
O18 C10 1.279(4) .
O19 C11 1.281(4) .
O20 C10 1.247(4) .
O20 Mn2 2.191(3) .
O21 C11 1.238(4) .
O21 Mn2 2.230(2) .
O22 C13 1.243(4) .
O22 Mn2 2.199(3) .
O23 C12 1.235(4) .
O23 Mn2 2.221(2) .
O24 C8 1.243(4) 2_645
O24 Mn2 2.200(3) .
O25 C9 1.240(4) 2_645
O25 Mn2 2.219(3) .
O26 C32 1.416(4) .
O26 C31 1.427(4) .
O27 C34 1.431(4) .
O27 C33 1.435(4) .
O28 C35 1.427(4) .
O28 C36 1.441(4) .
O29 C42 1.433(4) .
O29 C41 1.453(4) .
O30 C44 1.425(4) .
O30 C43 1.427(4) .
O31 C45 1.436(4) .
O31 C26 1.437(4) .
O32 C52 1.431(5) .
O32 C51 1.496(5) .
O33 C53 1.434(5) .
O33 C54 1.434(5) .
O34 C55 1.430(5) .
O34 C56 1.440(4) .
O35 C62 1.443(5) .
O35 C61 1.447(5) .
O36 O38 0.852(7) .
O36 C64 1.257(8) .
O36 C63 1.432(10) .
O36 C66 1.673(13) .
O37 C46 1.397(6) .
O37 C65 1.409(5) .
O38 C66 1.440(13) .
O38 C64 1.761(10) .
O39 C67 1.364(7) .
C1 C4 1.544(5) 3_556
C2 C3 1.543(5) .
C4 O5 1.280(4) 3_556
C4 C1 1.544(5) 3_556
C6 C7 1.544(5) .
C8 O24 1.243(4) 2_655
C8 C9 1.541(5) .
C9 O25 1.240(4) 2_655
C10 C11 1.537(5) .
C12 O4 1.279(4) 2_545
C12 C13 1.542(5) .
C13 O3 1.272(4) 2_545
C14 C15 1.374(5) .
C14 C19 1.379(5) .
C14 N1 1.457(4) .
C15 F1 1.360(4) .
C15 C16 1.369(6) .
C16 C17 1.387(6) .
C17 C18 1.383(5) .
C18 C19 1.382(5) .
C20 C21 1.319(8) .
C20 C25 1.440(7) .
C20 N2 1.457(5) .
C21 F2 1.384(7) .
C21 C22 1.385(8) .
C22 C23 1.336(10) .
C23 C24 1.418(10) .
C24 C25 1.358(7) .
C26 C27 1.523(6) .
C26 C31 1.524(5) .
C27 C28 1.527(5) .
C28 C29 1.530(6) .
C29 C30 1.530(6) .
C30 C31 1.528(5) .
C32 C33 1.493(5) .
C34 C35 1.500(5) .
C36 C41 1.516(5) .
C36 C37 1.519(6) .
C37 C38 1.533(5) .
C38 C39 1.529(6) .
C39 C40 1.530(6) .
C40 C41 1.525(5) .
C42 C43 1.497(5) .
C44 C45 1.496(5) .
C46 C51 1.491(7) .
C46 C47 1.550(7) .
C47 C48 1.543(7) .
C48 C49 1.490(8) .
C49 C50 1.560(7) .
C50 C51 1.531(6) .
C52 C53 1.491(6) .
C54 C55 1.496(6) .
C56 C57 1.524(6) .
C56 C61 1.528(5) .
C57 C58 1.519(6) .
C58 C59 1.516(6) .
C59 C60 1.532(6) .
C60 C61 1.529(6) .
C62 C66 1.381(11) .
C62 C63 1.419(9) .
C63 C66 1.522(13) .
C64 C65 1.482(7) .

loop_
_geom_torsion_atom_site_label_1
_geom_torsion_atom_site_label_2
_geom_torsion_atom_site_label_3
_geom_torsion_atom_site_label_4
_geom_torsion
_geom_torsion_site_symmetry_1
_geom_torsion_site_symmetry_4
O5 Cr1 O2 C1 1.7(3) . .
O6 Cr1 O2 C1 -90.9(3) . .
O3 Cr1 O2 C1 174.9(3) . .
O4 Cr1 O2 C1 92.8(3) . .
O7 Cr1 O2 C1 -89.7(9) . .
O2 Cr1 O3 C13 -81.1(2) . 2
O5 Cr1 O3 C13 -39.5(7) . 2
O6 Cr1 O3 C13 -171.8(2) . 2
O4 Cr1 O3 C13 9.6(2) . 2
O7 Cr1 O3 C13 105.9(2) . 2
O2 Cr1 O4 C12 77.0(2) . 2
O5 Cr1 O4 C12 160.6(2) . 2
O6 Cr1 O4 C12 -32.6(17) . 2
O3 Cr1 O4 C12 -11.7(2) . 2
O7 Cr1 O4 C12 -102.7(2) . 2
O2 Cr1 O5 C4 3.0(2) . 3_556
O6 Cr1 O5 C4 93.4(2) . 3_556
O3 Cr1 O5 C4 -38.9(7) . 3_556
O4 Cr1 O5 C4 -87.5(2) . 3_556
O7 Cr1 O5 C4 175.9(2) . 3_556
O2 Cr1 O6 C2 -178.9(2) . .
O5 Cr1 O6 C2 97.5(2) . .
O3 Cr1 O6 C2 -90.1(2) . .
O4 Cr1 O6 C2 -69.3(16) . .
O7 Cr1 O6 C2 1.2(2) . .
O2 Cr1 O7 C3 -5.1(10) . .
O5 Cr1 O7 C3 -95.7(2) . .
O6 Cr1 O7 C3 -3.9(2) . .
O3 Cr1 O7 C3 90.1(2) . .
O4 Cr1 O7 C3 172.3(2) . .
O18 Cr2 O14 C6 177.8(2) . .
O17 Cr2 O14 C6 -61.4(10) . .
O15 Cr2 O14 C6 0.9(2) . .
O19 Cr2 O14 C6 95.5(2) . .
O16 Cr2 O14 C6 -89.1(2) . .
O18 Cr2 O15 C7 -34.8(12) . .
O17 Cr2 O15 C7 171.4(2) . .
O14 Cr2 O15 C7 -3.1(2) . .
O19 Cr2 O15 C7 -95.0(3) . .
O16 Cr2 O15 C7 89.2(3) . .
O18 Cr2 O16 C8 -81.9(2) . .
O17 Cr2 O16 C8 8.3(2) . .
O14 Cr2 O16 C8 -174.6(2) . .
O15 Cr2 O16 C8 103.0(2) . .
O19 Cr2 O16 C8 -37.8(10) . .
O18 Cr2 O17 C9 81.1(2) . .
O14 Cr2 O17 C9 -39.9(11) . .
O15 Cr2 O17 C9 -101.5(2) . .
O19 Cr2 O17 C9 163.3(2) . .
O16 Cr2 O17 C9 -11.9(2) . .
O17 Cr2 O18 C10 92.7(2) . .
O14 Cr2 O18 C10 -92.5(2) . .
O15 Cr2 O18 C10 -61.2(11) . .
O19 Cr2 O18 C10 -0.3(2) . .
O16 Cr2 O18 C10 175.0(2) . .
O18 Cr2 O19 C11 0.4(2) . .
O17 Cr2 O19 C11 -89.7(2) . .
O14 Cr2 O19 C11 92.7(2) . .
O15 Cr2 O19 C11 175.3(2) . .
O16 Cr2 O19 C11 -44.1(9) . .
C64 O36 O38 C66 129.1(7) . .
C63 O36 O38 C66 -4.0(10) . .
C63 O36 O38 C64 -133.1(12) . .
C66 O36 O38 C64 -129.1(7) . .
Cr1 O2 C1 O1 174.6(3) . .
Cr1 O2 C1 C4 -5.3(4) . 3_556
Mn1 O8 C2 O6 -179.7(3) . .
Mn1 O8 C2 C3 -1.9(4) . .
Cr1 O6 C2 O8 179.1(3) . .
Cr1 O6 C2 C3 1.2(3) . .
Mn1 O9 C3 O7 -174.3(3) . .
Mn1 O9 C3 C2 6.4(4) . .
Cr1 O7 C3 O9 -173.8(3) . .
Cr1 O7 C3 C2 5.5(4) . .
O8 C2 C3 O9 -3.4(5) . .
O6 C2 C3 O9 174.7(3) . .
O8 C2 C3 O7 177.3(3) . .
O6 C2 C3 O7 -4.6(4) . .
Mn1 O10 C4 O5 -9.8(9) . 3_556
Mn1 O10 C4 C1 169.8(4) . 3_556
Mn1 O13 C6 O14 -179.5(3) . .
Mn1 O13 C6 C7 0.3(4) . .
Cr2 O14 C6 O13 -179.0(3) . .
Cr2 O14 C6 C7 1.2(4) . .
Mn1 O12 C7 O15 -174.9(3) . .
Mn1 O12 C7 C6 6.4(4) . .
Cr2 O15 C7 O12 -174.3(3) . .
Cr2 O15 C7 C6 4.5(4) . .
O13 C6 C7 O12 -4.8(5) . .
O14 C6 C7 O12 175.0(3) . .
O13 C6 C7 O15 176.3(3) . .
O14 C6 C7 O15 -3.9(5) . .
Cr2 O16 C8 O24 176.9(3) . 2_655
Cr2 O16 C8 C9 -3.9(4) . .
Cr2 O17 C9 O25 -168.4(3) . 2_655
Cr2 O17 C9 C8 12.9(4) . .
O24 C8 C9 O25 -5.6(5) 2_655 2_655
O16 C8 C9 O25 175.1(3) . 2_655
O24 C8 C9 O17 173.2(3) 2_655 .
O16 C8 C9 O17 -6.1(4) . .
Mn2 O20 C10 O18 -179.4(3) . .
Mn2 O20 C10 C11 0.2(4) . .
Cr2 O18 C10 O20 179.8(3) . .
Cr2 O18 C10 C11 0.2(3) . .
Mn2 O21 C11 O19 178.9(3) . .
Mn2 O21 C11 C10 -2.1(4) . .
Cr2 O19 C11 O21 178.7(3) . .
Cr2 O19 C11 C10 -0.4(3) . .
O20 C10 C11 O21 1.3(5) . .
O18 C10 C11 O21 -179.0(3) . .
O20 C10 C11 O19 -179.5(3) . .
O18 C10 C11 O19 0.2(4) . .
Mn2 O23 C12 O4 -177.0(3) . 2_545
Mn2 O23 C12 C13 1.6(4) . .
Mn2 O22 C13 O3 -178.2(3) . 2_545
Mn2 O22 C13 C12 3.0(4) . .
O23 C12 C13 O22 -3.3(5) . .
O4 C12 C13 O22 175.5(3) 2_545 .
O23 C12 C13 O3 177.9(3) . 2_545
O4 C12 C13 O3 -3.4(5) 2_545 2_545
C19 C14 C15 F1 -178.8(4) . .
N1 C14 C15 F1 -1.5(6) . .
C19 C14 C15 C16 0.4(6) . .
N1 C14 C15 C16 177.8(4) . .
F1 C15 C16 C17 179.1(4) . .
C14 C15 C16 C17 -0.1(7) . .
C15 C16 C17 C18 -0.2(7) . .
C16 C17 C18 C19 0.3(7) . .
C15 C14 C19 C18 -0.4(6) . .
N1 C14 C19 C18 -177.6(3) . .
C17 C18 C19 C14 0.0(6) . .
C25 C20 C21 F2 -178.8(4) . .
N2 C20 C21 F2 -1.8(7) . .
C25 C20 C21 C22 0.8(8) . .
N2 C20 C21 C22 177.8(5) . .
C20 C21 C22 C23 0.6(9) . .
F2 C21 C22 C23 -179.8(5) . .
C21 C22 C23 C24 -0.2(9) . .
C22 C23 C24 C25 -1.8(9) . .
C23 C24 C25 C20 3.2(8) . .
C21 C20 C25 C24 -2.7(7) . .
N2 C20 C25 C24 -179.8(4) . .
C45 O31 C26 C27 -165.8(3) . .
C45 O31 C26 C31 69.8(4) . .
O31 C26 C27 C28 -179.5(3) . .
C31 C26 C27 C28 -54.7(4) . .
C26 C27 C28 C29 55.6(5) . .
C27 C28 C29 C30 -57.5(4) . .
C28 C29 C30 C31 59.0(4) . .
C32 O26 C31 C26 -161.9(3) . .
C32 O26 C31 C30 77.4(4) . .
O31 C26 C31 O26 52.8(4) . .
C27 C26 C31 O26 -68.2(4) . .
O31 C26 C31 C30 174.9(3) . .
C27 C26 C31 C30 53.9(4) . .
C29 C30 C31 O26 63.5(4) . .
C29 C30 C31 C26 -56.3(4) . .
C31 O26 C32 C33 -173.4(3) . .
C34 O27 C33 C32 -172.7(3) . .
O26 C32 C33 O27 -62.6(4) . .
C33 O27 C34 C35 -176.9(3) . .
C36 O28 C35 C34 171.2(3) . .
O27 C34 C35 O28 73.2(4) . .
C35 O28 C36 C41 63.5(4) . .
C35 O28 C36 C37 -172.3(3) . .
O28 C36 C37 C38 178.2(3) . .
C41 C36 C37 C38 -57.6(4) . .
C36 C37 C38 C39 59.4(5) . .
C37 C38 C39 C40 -57.2(5) . .
C38 C39 C40 C41 54.2(5) . .
C42 O29 C41 C36 -154.0(3) . .
C42 O29 C41 C40 83.6(4) . .
O28 C36 C41 O29 52.4(4) . .
C37 C36 C41 O29 -69.5(4) . .
O28 C36 C41 C40 175.1(3) . .
C37 C36 C41 C40 53.2(4) . .
C39 C40 C41 O29 69.2(4) . .
C39 C40 C41 C36 -51.8(4) . .
C41 O29 C42 C43 -173.3(3) . .
C44 O30 C43 C42 -179.1(3) . .
O29 C42 C43 O30 -68.4(4) . .
C43 O30 C44 C45 179.6(3) . .
C26 O31 C45 C44 173.7(3) . .
O30 C44 C45 O31 68.9(4) . .
C65 O37 C46 C51 69.7(5) . .
C65 O37 C46 C47 -166.2(4) . .
O37 C46 C47 C48 -179.0(4) . .
C51 C46 C47 C48 -54.2(6) . .
C46 C47 C48 C49 58.6(6) . .
C47 C48 C49 C50 -60.8(6) . .
C48 C49 C50 C51 58.0(6) . .
O37 C46 C51 O32 52.6(5) . .
C47 C46 C51 O32 -68.6(5) . .
O37 C46 C51 C50 173.0(4) . .
C47 C46 C51 C50 51.9(5) . .
C52 O32 C51 C46 -156.5(4) . .
C52 O32 C51 C50 80.7(4) . .
C49 C50 C51 C46 -53.0(6) . .
C49 C50 C51 O32 67.4(5) . .
C51 O32 C52 C53 -178.1(3) . .
C54 O33 C53 C52 -172.2(3) . .
O32 C52 C53 O33 -62.5(5) . .
C53 O33 C54 C55 -176.0(3) . .
C56 O34 C55 C54 168.5(3) . .
O33 C54 C55 O34 68.7(4) . .
C55 O34 C56 C57 -161.3(3) . .
C55 O34 C56 C61 73.7(4) . .
O34 C56 C57 C58 179.2(3) . .
C61 C56 C57 C58 -56.2(4) . .
C56 C57 C58 C59 57.2(5) . .
C57 C58 C59 C60 -57.4(5) . .
C58 C59 C60 C61 57.1(5) . .
C62 O35 C61 C56 -161.5(4) . .
C62 O35 C61 C60 78.3(4) . .
O34 C56 C61 O35 53.2(4) . .
C57 C56 C61 O35 -68.6(4) . .
O34 C56 C61 C60 175.1(3) . .
C57 C56 C61 C60 53.3(4) . .
C59 C60 C61 O35 66.2(4) . .
C59 C60 C61 C56 -53.7(5) . .
C61 O35 C62 C66 100.1(7) . .
C61 O35 C62 C63 174.5(6) . .
C66 C62 C63 O36 44.3(7) . .
O35 C62 C63 O36 -60.4(9) . .
O35 C62 C63 C66 -104.7(7) . .
O38 O36 C63 C62 -34.3(12) . .
C64 O36 C63 C62 -166.8(7) . .
C66 O36 C63 C62 -38.3(6) . .
O38 O36 C63 C66 4.0(10) . .
C64 O36 C63 C66 -128.5(7) . .
O38 O36 C64 C65 61.0(11) . .
C63 O36 C64 C65 -163.8(6) . .
C66 O36 C64 C65 129.0(8) . .
C63 O36 C64 O38 135.2(12) . .
C66 O36 C64 O38 67.9(11) . .
C66 O38 C64 O36 -58.6(10) . .
O36 O38 C64 C65 -125.6(10) . .
C66 O38 C64 C65 175.8(7) . .
C46 O37 C65 C64 172.0(5) . .
O36 C64 C65 O37 53.8(8) . .
O38 C64 C65 O37 77.2(5) . .
C63 C62 C66 O38 -57.9(9) . .
O35 C62 C66 O38 54.6(11) . .
O35 C62 C66 C63 112.5(6) . .
C63 C62 C66 O36 -34.6(5) . .
O35 C62 C66 O36 77.9(7) . .
O36 O38 C66 C62 49.8(12) . .
C64 O38 C66 C62 84.3(10) . .
O36 O38 C66 C63 3.3(8) . .
C64 O38 C66 C63 37.8(7) . .
C64 O38 C66 O36 34.4(6) . .
O36 C63 C66 C62 -135.4(7) . .
C62 C63 C66 O38 133.3(7) . .
O36 C63 C66 O38 -2.1(5) . .
C62 C63 C66 O36 135.4(7) . .
O38 O36 C66 C62 -138.6(10) . .
C64 O36 C66 C62 129.7(8) . .
C63 O36 C66 C62 37.3(6) . .
C64 O36 C66 O38 -91.7(12) . .
C63 O36 C66 O38 175.9(10) . .
O38 O36 C66 C63 -175.9(10) . .
C64 O36 C66 C63 92.4(9) . .
C4 O10 Mn1 O11 -163.7(6) . .
C4 O10 Mn1 O8 -1.2(6) . .
C4 O10 Mn1 O13 87.7(7) . .
C4 O10 Mn1 O9 -76.2(6) . .
C4 O10 Mn1 O12 105.5(6) . .
C5 O11 Mn1 O10 123.8(3) . .
C5 O11 Mn1 O8 17.8(5) . .
C5 O11 Mn1 O13 -71.7(3) . .
C5 O11 Mn1 O9 34.4(3) . .
C5 O11 Mn1 O12 -146.5(3) . .
C2 O8 Mn1 O10 -84.8(2) . .
C2 O8 Mn1 O11 21.0(5) . .
C2 O8 Mn1 O13 111.6(2) . .
C2 O8 Mn1 O9 3.7(2) . .
C2 O8 Mn1 O12 -175.6(2) . .
C6 O13 Mn1 O10 20.6(5) . .
C6 O13 Mn1 O11 -87.7(3) . .
C6 O13 Mn1 O8 110.6(3) . .
C6 O13 Mn1 O9 -176.2(2) . .
C6 O13 Mn1 O12 2.1(2) . .
C3 O9 Mn1 O10 88.2(2) . .
C3 O9 Mn1 O11 179.8(2) . .
C3 O9 Mn1 O8 -5.5(2) . .
C3 O9 Mn1 O13 -87.1(2) . .
C3 O9 Mn1 O12 154(3) . .
C7 O12 Mn1 O10 -179.6(3) . .
C7 O12 Mn1 O11 88.9(3) . .
C7 O12 Mn1 O8 -86.0(3) . .
C7 O12 Mn1 O13 -4.7(3) . .
C7 O12 Mn1 O9 115(3) . .
C10 O20 Mn2 O22 86.8(2) . .
C10 O20 Mn2 O24 -102.9(2) . .
C10 O20 Mn2 O25 -57.2(5) . .
C10 O20 Mn2 O23 163.6(2) . .
C10 O20 Mn2 O21 -0.9(2) . .
C13 O22 Mn2 O20 98.5(3) . .
C13 O22 Mn2 O24 -41.9(5) . .
C13 O22 Mn2 O25 -90.9(3) . .
C13 O22 Mn2 O23 -1.7(2) . .
C13 O22 Mn2 O21 174.1(3) . .
C8 O24 Mn2 O20 162.2(2) 2_645 .
C8 O24 Mn2 O22 -56.9(5) 2_645 .
C8 O24 Mn2 O25 -6.1(2) 2_645 .
C8 O24 Mn2 O23 -95.7(2) 2_645 .
C8 O24 Mn2 O21 86.1(2) 2_645 .
C9 O25 Mn2 O20 -44.4(5) 2_645 .
C9 O25 Mn2 O22 171.2(3) 2_645 .
C9 O25 Mn2 O24 3.0(2) 2_645 .
C9 O25 Mn2 O23 95.8(3) 2_645 .
C9 O25 Mn2 O21 -98.5(3) 2_645 .
C12 O23 Mn2 O20 -96.1(3) . .
C12 O23 Mn2 O22 -0.1(3) . .
C12 O23 Mn2 O24 170.1(3) . .
C12 O23 Mn2 O25 94.3(3) . .
C12 O23 Mn2 O21 -16.3(5) . .
C11 O21 Mn2 O20 1.6(2) . .
C11 O21 Mn2 O22 -97.4(2) . .
C11 O21 Mn2 O24 91.7(2) . .
C11 O21 Mn2 O25 168.3(2) . .
C11 O21 Mn2 O23 -81.7(4) . .
